data_7022081
loop_
_publ_author_name
'Armstrong, Jennifer A.'
'Williams, Edward R.'
'Weller, Mark T.'

_publ_section_title
;
 Manganese(III) fluorophosphate frameworks.
;
_journal_issue 6
_journal_name_full 'Dalton transactions (Cambridge, England : 2003)'
_journal_page_first 2302
_journal_page_last 2308
_journal_paper_doi 10.1039/c2dt31611k
_journal_volume 42
_journal_year 2013
_chemical_formula_sum 'F4 H Mn Na2 O3 P'
_chemical_formula_weight 256.90
_space_group_IT_number 11
_symmetry_cell_setting monoclinic
_symmetry_space_group_name_Hall '-P 2yb'
_symmetry_space_group_name_H-M 'P 1 21/m 1'
_atom_sites_solution_hydrogens geom
_atom_sites_solution_primary direct
_atom_sites_solution_secondary difmap
_audit_creation_method SHELXL-97
_audit_update_record
;
2012-06-07 # Formatted by publCIF
;
_cell_angle_alpha 90.00
_cell_angle_beta 109.733(4)
_cell_angle_gamma 90.00
_cell_formula_units_Z 2
_cell_length_a 5.6722(3)
_cell_length_b 7.6992(6)
_cell_length_c 6.8143(5)
_cell_measurement_reflns_used 2769
_cell_measurement_temperature 120(2)
_cell_measurement_theta_max 27.48
_cell_measurement_theta_min 2.91
_cell_volume 280.11(3)
_computing_structure_refinement 'SHELXL-97 (Sheldrick, 2008)'
_diffrn_ambient_temperature 120(2)
_diffrn_detector_area_resol_mean '4096x4096pixels / 62x62mm'
_diffrn_measured_fraction_theta_full 0.979
_diffrn_measured_fraction_theta_max 0.979
_diffrn_measurement_device_type 'Bruker-Nonius APEX II CCD camera on \k-goniostat'
_diffrn_measurement_method '\f & \w scans'
_diffrn_radiation_monochromator '10cm confocal mirrors'
_diffrn_radiation_source 'Bruker-Nonius FR591 rotating anode'
_diffrn_radiation_type MoK\a
_diffrn_radiation_wavelength 0.71073
_diffrn_reflns_av_R_equivalents 0.0550
_diffrn_reflns_av_sigmaI/netI 0.0500
_diffrn_reflns_limit_h_max 6
_diffrn_reflns_limit_h_min -7
_diffrn_reflns_limit_k_max 9
_diffrn_reflns_limit_k_min -9
_diffrn_reflns_limit_l_max 8
_diffrn_reflns_limit_l_min -8
_diffrn_reflns_number 3081
_diffrn_reflns_theta_full 27.67
_diffrn_reflns_theta_max 27.67
_diffrn_reflns_theta_min 3.18
_exptl_absorpt_coefficient_mu 2.832
_exptl_absorpt_correction_T_max 0.9860
_exptl_absorpt_correction_T_min 0.9590
_exptl_absorpt_correction_type multi-scan
_exptl_crystal_colour brown
_exptl_crystal_density_diffrn 3.046
_exptl_crystal_density_method 'not measured'
_exptl_crystal_description needle
_exptl_crystal_F_000 121
_exptl_crystal_size_max 0.03
_exptl_crystal_size_mid 0.01
_exptl_crystal_size_min 0.01
_refine_diff_density_max 0.989
_refine_diff_density_min -0.754
_refine_diff_density_rms 0.185
_refine_ls_extinction_method none
_refine_ls_goodness_of_fit_ref 1.141
_refine_ls_hydrogen_treatment mixed
_refine_ls_matrix_type full
_refine_ls_number_parameters 64
_refine_ls_number_reflns 695
_refine_ls_number_restraints 1
_refine_ls_restrained_S_all 1.141
_refine_ls_R_factor_all 0.0692
_refine_ls_R_factor_gt 0.0502
_refine_ls_shift/su_max 0.024
_refine_ls_shift/su_mean 0.002
_refine_ls_structure_factor_coef Fsqd
_refine_ls_weighting_details 'calc w=1/[\s^2^(Fo^2^)+(0.0000P)^2^+2.4113P] where P=(Fo^2^+2Fc^2^)/3'
_refine_ls_weighting_scheme calc
_refine_ls_wR_factor_gt 0.0895
_refine_ls_wR_factor_ref 0.0978
_reflns_number_gt 571
_reflns_number_total 695
_reflns_threshold_expression >2\s(I)
_cod_data_source_file c2dt31611k_3.cif
_cod_data_source_block 2010jaaj0013
_cod_original_sg_symbol_H-M P21/m
_cod_database_code 7022081

loop_
_symmetry_equiv_pos_as_xyz
'x, y, z'
'-x, y+1/2, -z'
'-x, -y, -z'
'x, -y-1/2, z'

loop_
_atom_site_label
_atom_site_type_symbol
_atom_site_fract_x
_atom_site_fract_y
_atom_site_fract_z
_atom_site_U_iso_or_equiv
_atom_site_adp_type
_atom_site_occupancy
_atom_site_symmetry_multiplicity
_atom_site_calc_flag
_atom_site_refinement_flags
Na1 Na 0.5000 0.0000 1.0000 0.0135(6) Uani 1 2 d S
H1 H 0.08(3) 0.2500 -0.138(12) 0.15(8) Uiso 1 2 d SD
Mn1 Mn 0.0000 0.0000 0.5000 0.0077(3) Uani 1 2 d S
P1 P -0.0019(3) 0.2500 0.1274(3) 0.0080(4) Uani 1 2 d S
Na2 Na 0.5483(5) 0.2500 0.5889(5) 0.0177(7) Uani 1 2 d S
F1 F 0.3408(5) 0.0068(4) 0.6476(4) 0.0126(6) Uani 1 1 d .
F2 F -0.0484(7) 0.2500 0.6024(6) 0.0111(8) Uani 1 2 d S
O1 O 0.1899(8) 0.2500 0.0010(7) 0.0085(10) Uani 1 2 d SD
O2 O 0.0707(6) 0.0877(5) 0.2650(5) 0.0127(8) Uani 1 1 d .
F3 F -0.2647(8) 0.2500 -0.0203(7) 0.0234(11) Uani 1 2 d S

loop_
_atom_site_aniso_label
_atom_site_aniso_U_11
_atom_site_aniso_U_22
_atom_site_aniso_U_33
_atom_site_aniso_U_23
_atom_site_aniso_U_13
_atom_site_aniso_U_12
Na1 0.0144(13) 0.0137(15) 0.0104(14) 0.0036(12) 0.0016(11) -0.0012(12)
Mn1 0.0087(5) 0.0078(5) 0.0063(5) -0.0004(4) 0.0020(4) -0.0008(4)
P1 0.0100(8) 0.0083(9) 0.0065(8) 0.000 0.0039(7) 0.000
Na2 0.0143(14) 0.0194(17) 0.0215(17) 0.000 0.0089(13) 0.000
F1 0.0085(12) 0.0171(15) 0.0104(14) -0.0001(13) 0.0008(11) -0.0001(12)
F2 0.017(2) 0.008(2) 0.009(2) 0.000 0.0058(17) 0.000
O1 0.007(2) 0.009(2) 0.010(3) 0.000 0.004(2) 0.000
O2 0.0154(17) 0.0117(18) 0.0137(18) 0.0050(15) 0.0085(15) 0.0032(15)
F3 0.020(2) 0.027(3) 0.022(3) 0.000 0.006(2) 0.000

loop_
_atom_type_symbol
_atom_type_description
_atom_type_scat_dispersion_real
_atom_type_scat_dispersion_imag
_atom_type_scat_source
O O 0.0106 0.0060 'International Tables Vol C Tables 4.2.6.8 and 6.1.1.4'
F F 0.0171 0.0103 'International Tables Vol C Tables 4.2.6.8 and 6.1.1.4'
Na Na 0.0362 0.0249 'International Tables Vol C Tables 4.2.6.8 and 6.1.1.4'
P P 0.1023 0.0942 'International Tables Vol C Tables 4.2.6.8 and 6.1.1.4'
Mn Mn 0.3368 0.7283 'International Tables Vol C Tables 4.2.6.8 and 6.1.1.4'
H H 0.0000 0.0000 'International Tables Vol C Tables 4.2.6.8 and 6.1.1.4'

loop_
_geom_angle_atom_site_label_1
_geom_angle_atom_site_label_2
_geom_angle_atom_site_label_3
_geom_angle
_geom_angle_site_symmetry_1
_geom_angle_site_symmetry_3
F1 Na1 F1 180.000(1) . 3_657
F1 Na1 F3 92.85(14) . 3_556
F1 Na1 F3 87.15(14) 3_657 3_556
F1 Na1 F3 87.15(14) . 1_656
F1 Na1 F3 92.85(14) 3_657 1_656
F3 Na1 F3 180.0 3_556 1_656
F1 Na1 O1 87.58(13) . 1_556
F1 Na1 O1 92.42(13) 3_657 1_556
F3 Na1 O1 101.86(11) 3_556 1_556
F3 Na1 O1 78.14(11) 1_656 1_556
F1 Na1 O1 92.42(13) . 3_656
F1 Na1 O1 87.58(13) 3_657 3_656
F3 Na1 O1 78.14(11) 3_556 3_656
F3 Na1 O1 101.86(11) 1_656 3_656
O1 Na1 O1 180.000(1) 1_556 3_656
F1 Na1 P1 74.54(8) . 3_556
F1 Na1 P1 105.46(8) 3_657 3_556
F3 Na1 P1 24.40(11) 3_556 3_556
F3 Na1 P1 155.60(11) 1_656 3_556
O1 Na1 P1 84.98(8) 1_556 3_556
O1 Na1 P1 95.02(8) 3_656 3_556
F1 Na1 P1 105.46(8) . 1_656
F1 Na1 P1 74.54(8) 3_657 1_656
F3 Na1 P1 155.60(11) 3_556 1_656
F3 Na1 P1 24.40(11) 1_656 1_656
O1 Na1 P1 95.02(8) 1_556 1_656
O1 Na1 P1 84.98(8) 3_656 1_656
P1 Na1 P1 180.0 3_556 1_656
F1 Na1 Na2 41.04(8) . .
F1 Na1 Na2 138.96(9) 3_657 .
F3 Na1 Na2 133.89(12) 3_556 .
F3 Na1 Na2 46.11(12) 1_656 .
O1 Na1 Na2 80.25(10) 1_556 .
O1 Na1 Na2 99.75(10) 3_656 .
P1 Na1 Na2 113.91(6) 3_556 .
P1 Na1 Na2 66.09(6) 1_656 .
F1 Na1 Na2 138.96(8) . 3_657
F1 Na1 Na2 41.04(8) 3_657 3_657
F3 Na1 Na2 46.11(12) 3_556 3_657
F3 Na1 Na2 133.89(12) 1_656 3_657
O1 Na1 Na2 99.75(10) 1_556 3_657
O1 Na1 Na2 80.25(10) 3_656 3_657
P1 Na1 Na2 66.09(6) 3_556 3_657
P1 Na1 Na2 113.91(6) 1_656 3_657
Na2 Na1 Na2 180.000(1) . 3_657
F1 Na1 Mn1 25.42(6) . .
F1 Na1 Mn1 154.58(6) 3_657 .
F3 Na1 Mn1 77.15(11) 3_556 .
F3 Na1 Mn1 102.85(11) 1_656 .
O1 Na1 Mn1 71.83(10) 1_556 .
O1 Na1 Mn1 108.17(10) 3_656 .
P1 Na1 Mn1 54.62(3) 3_556 .
P1 Na1 Mn1 125.38(3) 1_656 .
Na2 Na1 Mn1 59.54(5) . .
Na2 Na1 Mn1 120.46(5) 3_657 .
F1 Na1 Mn1 154.58(6) . 1_656
F1 Na1 Mn1 25.42(6) 3_657 1_656
F3 Na1 Mn1 102.85(11) 3_556 1_656
F3 Na1 Mn1 77.15(11) 1_656 1_656
O1 Na1 Mn1 108.17(10) 1_556 1_656
O1 Na1 Mn1 71.83(10) 3_656 1_656
P1 Na1 Mn1 125.38(3) 3_556 1_656
P1 Na1 Mn1 54.62(3) 1_656 1_656
Na2 Na1 Mn1 120.46(5) . 1_656
Na2 Na1 Mn1 59.54(5) 3_657 1_656
Mn1 Na1 Mn1 180.0 . 1_656
F1 Mn1 F1 180.0 3_556 .
F1 Mn1 O2 88.24(13) 3_556 3_556
F1 Mn1 O2 91.76(13) . 3_556
F1 Mn1 O2 91.76(13) 3_556 .
F1 Mn1 O2 88.24(13) . .
O2 Mn1 O2 180.0 3_556 .
F1 Mn1 F2 88.67(14) 3_556 .
F1 Mn1 F2 91.33(15) . .
O2 Mn1 F2 87.56(15) 3_556 .
O2 Mn1 F2 92.44(15) . .
F1 Mn1 F2 91.33(15) 3_556 3_556
F1 Mn1 F2 88.67(14) . 3_556
O2 Mn1 F2 92.44(15) 3_556 3_556
O2 Mn1 F2 87.56(15) . 3_556
F2 Mn1 F2 180.0 . 3_556
F1 Mn1 Na2 53.53(10) 3_556 1_455
F1 Mn1 Na2 126.47(10) . 1_455
O2 Mn1 Na2 70.55(11) 3_556 1_455
O2 Mn1 Na2 109.45(11) . 1_455
F2 Mn1 Na2 39.99(11) . 1_455
F2 Mn1 Na2 140.01(11) 3_556 1_455
F1 Mn1 Na2 126.47(10) 3_556 3_656
F1 Mn1 Na2 53.53(10) . 3_656
O2 Mn1 Na2 109.45(11) 3_556 3_656
O2 Mn1 Na2 70.55(11) . 3_656
F2 Mn1 Na2 140.01(11) . 3_656
F2 Mn1 Na2 39.99(11) 3_556 3_656
Na2 Mn1 Na2 180.0 1_455 3_656
F1 Mn1 Na2 36.41(10) 3_556 3_556
F1 Mn1 Na2 143.59(10) . 3_556
O2 Mn1 Na2 61.76(12) 3_556 3_556
O2 Mn1 Na2 118.24(12) . 3_556
F2 Mn1 Na2 110.53(11) . 3_556
F2 Mn1 Na2 69.47(11) 3_556 3_556
Na2 Mn1 Na2 70.60(2) 1_455 3_556
Na2 Mn1 Na2 109.40(2) 3_656 3_556
F1 Mn1 Na2 143.59(10) 3_556 .
F1 Mn1 Na2 36.41(10) . .
O2 Mn1 Na2 118.24(12) 3_556 .
O2 Mn1 Na2 61.76(12) . .
F2 Mn1 Na2 69.47(11) . .
F2 Mn1 Na2 110.53(11) 3_556 .
Na2 Mn1 Na2 109.40(2) 1_455 .
Na2 Mn1 Na2 70.60(2) 3_656 .
Na2 Mn1 Na2 180.0 3_556 .
F1 Mn1 Na1 31.58(8) 3_556 1_454
F1 Mn1 Na1 148.42(8) . 1_454
O2 Mn1 Na1 118.12(10) 3_556 1_454
O2 Mn1 Na1 61.88(10) . 1_454
F2 Mn1 Na1 99.44(11) . 1_454
F2 Mn1 Na1 80.56(11) 3_556 1_454
Na2 Mn1 Na1 76.76(5) 1_455 1_454
Na2 Mn1 Na1 103.24(5) 3_656 1_454
Na2 Mn1 Na1 58.29(5) 3_556 1_454
Na2 Mn1 Na1 121.71(5) . 1_454
F1 Mn1 Na1 148.42(8) 3_556 .
F1 Mn1 Na1 31.58(8) . .
O2 Mn1 Na1 61.88(10) 3_556 .
O2 Mn1 Na1 118.12(10) . .
F2 Mn1 Na1 80.56(11) . .
F2 Mn1 Na1 99.44(11) 3_556 .
Na2 Mn1 Na1 103.24(5) 1_455 .
Na2 Mn1 Na1 76.76(5) 3_656 .
Na2 Mn1 Na1 121.71(5) 3_556 .
Na2 Mn1 Na1 58.29(5) . .
Na1 Mn1 Na1 180.0 1_454 .
F3 P1 O2 114.45(17) . 4_565
F3 P1 O2 114.45(17) . .
O2 P1 O2 109.2(3) 4_565 .
F3 P1 O1 110.1(3) . .
O2 P1 O1 103.80(17) 4_565 .
O2 P1 O1 103.80(17) . .
F3 P1 Na1 41.10(8) . 1_454
O2 P1 Na1 131.98(14) 4_565 1_454
O2 P1 Na1 73.34(14) . 1_454
O1 P1 Na1 122.58(14) . 1_454
F3 P1 Na1 41.10(8) . 2_556
O2 P1 Na1 73.34(14) 4_565 2_556
O2 P1 Na1 131.98(14) . 2_556
O1 P1 Na1 122.58(14) . 2_556
Na1 P1 Na1 71.76(4) 1_454 2_556
F2 Na2 F1 124.03(10) 1_655 .
F2 Na2 F1 124.03(10) 1_655 4_565
F1 Na2 F1 107.80(17) . 4_565
F2 Na2 F3 84.12(18) 1_655 1_656
F1 Na2 F3 82.76(12) . 1_656
F1 Na2 F3 82.76(12) 4_565 1_656
F2 Na2 F1 66.14(10) 1_655 3_656
F1 Na2 F1 75.57(10) . 3_656
F1 Na2 F1 155.61(14) 4_565 3_656
F3 Na2 F1 121.48(11) 1_656 3_656
F2 Na2 F1 66.14(10) 1_655 2_656
F1 Na2 F1 155.61(14) . 2_656
F1 Na2 F1 75.57(10) 4_565 2_656
F3 Na2 F1 121.48(11) 1_656 2_656
F1 Na2 F1 91.75(15) 3_656 2_656
F2 Na2 Mn1 36.64(5) 1_655 2_656
F1 Na2 Mn1 160.13(11) . 2_656
F1 Na2 Mn1 91.75(7) 4_565 2_656
F3 Na2 Mn1 96.57(11) 1_656 2_656
F1 Na2 Mn1 88.14(9) 3_656 2_656
F1 Na2 Mn1 32.78(6) 2_656 2_656
F2 Na2 Mn1 36.64(5) 1_655 1_655
F1 Na2 Mn1 91.75(7) . 1_655
F1 Na2 Mn1 160.13(11) 4_565 1_655
F3 Na2 Mn1 96.57(11) 1_656 1_655
F1 Na2 Mn1 32.78(6) 3_656 1_655
F1 Na2 Mn1 88.14(9) 2_656 1_655
Mn1 Na2 Mn1 68.54(5) 2_656 1_655
F2 Na2 Na1 108.71(12) 1_655 2_657
F1 Na2 Na1 97.18(11) . 2_657
F1 Na2 Na1 39.87(8) 4_565 2_657
F3 Na2 Na1 42.90(7) 1_656 2_657
F1 Na2 Na1 164.20(11) 3_656 2_657
F1 Na2 Na1 99.75(7) 2_656 2_657
Mn1 Na2 Na1 95.65(4) 2_656 2_657
Mn1 Na2 Na1 136.09(9) 1_655 2_657
F2 Na2 Na1 108.71(12) 1_655 .
F1 Na2 Na1 39.87(8) . .
F1 Na2 Na1 97.18(11) 4_565 .
F3 Na2 Na1 42.90(7) 1_656 .
F1 Na2 Na1 99.75(7) 3_656 .
F1 Na2 Na1 164.20(11) 2_656 .
Mn1 Na2 Na1 136.09(9) 2_656 .
Mn1 Na2 Na1 95.65(4) 1_655 .
Na1 Na2 Na1 67.05(6) 2_657 .
F2 Na2 Mn1 145.93(4) 1_655 .
F1 Na2 Mn1 28.36(8) . .
F1 Na2 Mn1 90.04(11) 4_565 .
F3 Na2 Mn1 102.35(11) 1_656 .
F1 Na2 Mn1 82.55(7) 3_656 .
F1 Na2 Mn1 130.75(12) 2_656 .
Mn1 Na2 Mn1 161.07(10) 2_656 .
Mn1 Na2 Mn1 109.40(2) 1_655 .
Na1 Na2 Mn1 97.77(7) 2_657 .
Na1 Na2 Mn1 62.17(4) . .
F2 Na2 Mn1 145.93(4) 1_655 2_556
F1 Na2 Mn1 90.04(11) . 2_556
F1 Na2 Mn1 28.36(8) 4_565 2_556
F3 Na2 Mn1 102.35(11) 1_656 2_556
F1 Na2 Mn1 130.75(12) 3_656 2_556
F1 Na2 Mn1 82.55(7) 2_656 2_556
Mn1 Na2 Mn1 109.40(2) 2_656 2_556
Mn1 Na2 Mn1 161.07(10) 1_655 2_556
Na1 Na2 Mn1 62.17(4) 2_657 2_556
Na1 Na2 Mn1 97.77(7) . 2_556
Mn1 Na2 Mn1 66.05(5) . 2_556
Mn1 F1 Na1 123.00(13) . .
Mn1 F1 Na2 115.24(15) . .
Na1 F1 Na2 99.10(13) . .
Mn1 F1 Na2 93.69(13) . 3_656
Na1 F1 Na2 121.07(13) . 3_656
Na2 F1 Na2 104.43(10) . 3_656
Mn1 F2 Mn1 133.27(19) . 2_556
Mn1 F2 Na2 103.37(12) . 1_455
Mn1 F2 Na2 103.37(12) 2_556 1_455
P1 O1 Na1 125.67(13) . 2_656
P1 O1 Na1 125.67(13) . 1_554
Na1 O1 Na1 95.09(14) 2_656 1_554
P1 O2 Mn1 135.7(2) . .
P1 F3 Na1 114.50(15) . 1_454
P1 F3 Na1 114.50(15) . 2_556
Na1 F3 Na1 108.44(17) 1_454 2_556
P1 F3 Na2 133.1(3) . 1_454
Na1 F3 Na2 90.99(14) 1_454 1_454
Na1 F3 Na2 90.99(14) 2_556 1_454

loop_
_geom_bond_atom_site_label_1
_geom_bond_atom_site_label_2
_geom_bond_distance
_geom_bond_site_symmetry_2
Na1 F1 2.263(3) .
Na1 F1 2.263(3) 3_657
Na1 F3 2.373(3) 3_556
Na1 F3 2.373(3) 1_656
Na1 O1 2.609(3) 1_556
Na1 O1 2.609(3) 3_656
Na1 P1 3.2840(14) 3_556
Na1 P1 3.2840(14) 1_656
Na1 Na2 3.485(3) .
Na1 Na2 3.485(3) 3_657
Na1 Mn1 3.6231(3) .
Na1 Mn1 3.6231(3) 1_656
Mn1 F1 1.854(3) 3_556
Mn1 F1 1.854(3) .
Mn1 O2 1.901(3) 3_556
Mn1 O2 1.901(3) .
Mn1 F2 2.0967(15) .
Mn1 F2 2.0967(15) 3_556
Mn1 Na2 3.418(2) 1_455
Mn1 Na2 3.418(2) 3_656
Mn1 Na2 3.532(2) 3_556
Mn1 Na2 3.532(2) .
Mn1 Na1 3.6231(3) 1_454
P1 F3 1.491(5) .
P1 O2 1.533(4) 4_565
P1 O2 1.533(4) .
P1 O1 1.600(5) .
P1 Na1 3.2840(14) 1_454
P1 Na1 3.2840(14) 2_556
Na2 F2 2.258(5) 1_655
Na2 F1 2.317(3) .
Na2 F1 2.317(3) 4_565
Na2 F3 2.512(6) 1_656
Na2 F1 2.755(4) 3_656
Na2 F1 2.755(4) 2_656
Na2 Mn1 3.418(2) 2_656
Na2 Mn1 3.418(2) 1_655
Na2 Na1 3.485(3) 2_657
Na2 Mn1 3.532(2) 2_556
F1 Na2 2.755(4) 3_656
F2 Mn1 2.0967(15) 2_556
F2 Na2 2.258(5) 1_455
O1 Na1 2.609(3) 2_656
O1 Na1 2.609(3) 1_554
F3 Na1 2.373(3) 1_454
F3 Na1 2.373(3) 2_556
F3 Na2 2.512(6) 1_454
